data_4134597
loop_
_publ_author_name
'Skorupskii, Grigorii'
'Dinca, Mircea'

_publ_section_title
;
 Electrical conductivity in a porous, cubic rare-earth catecholate.
;
_journal_name_full 'Journal of the American Chemical Society'
_journal_paper_doi 10.1021/jacs.0c01713
_journal_year 2020
_chemical_formula_sum 'C36 H12 Eu6 N6.23 O38.28'
_chemical_formula_weight 2056.01
_chemical_name_common EuHHTP
_chemical_name_mineral 'Eu6HOTP2 Metal-Organic Framework'
_chemical_properties_physical Air-sensitive
_space_group_crystal_system cubic
_space_group_IT_number 227
_space_group_name_Hall '-F 4vw 2vw 3'
_space_group_name_H-M_alt 'F d -3 m :2'
_atom_sites_solution_hydrogens geom
_atom_sites_solution_primary direct
_atom_sites_solution_secondary difmap
_audit_creation_method SHELXL-2018/3
_audit_update_record
;
2020-02-04 deposited with the CCDC.	2020-02-08 downloaded from the CCDC.
;
_cell_angle_alpha 90
_cell_angle_beta 90
_cell_angle_gamma 90
_cell_formula_units_Z 16
_cell_length_a 34.7822(6)
_cell_length_b 34.7822(6)
_cell_length_c 34.7822(6)
_cell_measurement_reflns_used 9982
_cell_measurement_temperature 100(2)
_cell_measurement_theta_max 38.54
_cell_measurement_theta_min 2.34
_cell_volume 42079.6(13)
_computing_cell_refinement 'Bruker SAINT'
_computing_data_collection 'Bruker APEX2'
_computing_data_reduction 'Bruker SAINT'
_computing_molecular_graphics 'Bruker SHELXTL'
_computing_publication_material 'Bruker SHELXTL'
_computing_structure_refinement 'SHELXL-2018/3 (Sheldrick, 2018)'
_computing_structure_solution 'SHELXT 2018/2 (Sheldrick, 2018)'
_diffrn_ambient_temperature 100(2)
_diffrn_detector_area_resol_mean 8.3
_diffrn_measured_fraction_theta_full 0.999
_diffrn_measured_fraction_theta_max 1.000
_diffrn_measurement_device_type 'Bruker APEX-II CCD'
_diffrn_measurement_method '\f and \w scans'
_diffrn_radiation_type MoK\a
_diffrn_radiation_wavelength 0.71073
_diffrn_reflns_av_R_equivalents 0.0536
_diffrn_reflns_av_unetI/netI 0.0116
_diffrn_reflns_Laue_measured_fraction_full 0.999
_diffrn_reflns_Laue_measured_fraction_max 1.000
_diffrn_reflns_limit_h_max 66
_diffrn_reflns_limit_h_min -66
_diffrn_reflns_limit_k_max 66
_diffrn_reflns_limit_k_min -66
_diffrn_reflns_limit_l_max 66
_diffrn_reflns_limit_l_min -63
_diffrn_reflns_number 415567
_diffrn_reflns_point_group_measured_fraction_full 0.999
_diffrn_reflns_point_group_measured_fraction_max 1.000
_diffrn_reflns_theta_full 25.242
_diffrn_reflns_theta_max 43.115
_diffrn_reflns_theta_min 1.014
_diffrn_source 'I\mS micro-focus sealed tube, multilayer optics'
_exptl_absorpt_coefficient_mu 3.581
_exptl_absorpt_correction_T_max 0.8266
_exptl_absorpt_correction_T_min 0.7616
_exptl_absorpt_correction_type multi-scan
_exptl_absorpt_process_details 'SADABS (Herbst-Irmer et al., 2015)'
_exptl_crystal_colour black
_exptl_crystal_density_diffrn 1.298
_exptl_crystal_density_method 'not measured'
_exptl_crystal_description octahedral
_exptl_crystal_F_000 15294
_exptl_crystal_preparation 'electrical conductivity'
_exptl_crystal_size_max 0.140
_exptl_crystal_size_mid 0.140
_exptl_crystal_size_min 0.140
_refine_diff_density_max 1.563
_refine_diff_density_min -1.417
_refine_diff_density_rms 0.172
_refine_ls_extinction_method none
_refine_ls_goodness_of_fit_ref 1.136
_refine_ls_hydrogen_treatment constr
_refine_ls_matrix_type full
_refine_ls_number_parameters 117
_refine_ls_number_reflns 7177
_refine_ls_number_restraints 87
_refine_ls_restrained_S_all 1.146
_refine_ls_R_factor_all 0.0595
_refine_ls_R_factor_gt 0.0466
_refine_ls_shift/su_max 0.003
_refine_ls_shift/su_mean 0.000
_refine_ls_structure_factor_coef Fsqd
_refine_ls_weighting_details 'w=1/[\s^2^(Fo^2^)+(0.0356P)^2^+767.8611P] where P=(Fo^2^+2Fc^2^)/3'
_refine_ls_weighting_scheme calc
_refine_ls_wR_factor_gt 0.1130
_refine_ls_wR_factor_ref 0.1235
_reflns_Friedel_coverage 0.000
_reflns_number_gt 6091
_reflns_number_total 7177
_reflns_threshold_expression 'I > 2\s(I)'
_cod_data_source_file ja0c01713_si_002.cif
_cod_data_source_block Eu6HOTP2
_cod_original_cell_volume 42080(2)
_cod_original_sg_symbol_H-M 'F d -3 m'
_cod_database_code 4134597
_shelx_shelxl_version_number 2018/3
_shelx_space_group_comment
; 
The symmetry employed for this shelxl refinement is uniquely defined 
by the following loop, which should always be used as a source of 
symmetry information in preference to the above space-group names. 
They are only intended as comments. 
;
_shelx_estimated_absorpt_t_min 0.634
_shelx_estimated_absorpt_t_max 0.634
_platon_squeeze_void_probe_radius 1.20

loop_
_space_group_symop_operation_xyz
'x, y, z'
'-x+3/4, -y+1/4, z+1/2'
'-x+1/4, y+1/2, -z+3/4'
'x+1/2, -y+3/4, -z+1/4'
'z, x, y'
'z+1/2, -x+3/4, -y+1/4'
'-z+3/4, -x+1/4, y+1/2'
'-z+1/4, x+1/2, -y+3/4'
'y, z, x'
'-y+1/4, z+1/2, -x+3/4'
'y+1/2, -z+3/4, -x+1/4'
'-y+3/4, -z+1/4, x+1/2'
'y+3/4, x+1/4, -z+1/2'
'-y, -x, -z'
'y+1/4, -x+1/2, z+3/4'
'-y+1/2, x+3/4, z+1/4'
'x+3/4, z+1/4, -y+1/2'
'-x+1/2, z+3/4, y+1/4'
'-x, -z, -y'
'x+1/4, -z+1/2, y+3/4'
'z+3/4, y+1/4, -x+1/2'
'z+1/4, -y+1/2, x+3/4'
'-z+1/2, y+3/4, x+1/4'
'-z, -y, -x'
'x, y+1/2, z+1/2'
'-x+3/4, -y+3/4, z+1'
'-x+1/4, y+1, -z+5/4'
'x+1/2, -y+5/4, -z+3/4'
'z, x+1/2, y+1/2'
'z+1/2, -x+5/4, -y+3/4'
'-z+3/4, -x+3/4, y+1'
'-z+1/4, x+1, -y+5/4'
'y, z+1/2, x+1/2'
'-y+1/4, z+1, -x+5/4'
'y+1/2, -z+5/4, -x+3/4'
'-y+3/4, -z+3/4, x+1'
'y+3/4, x+3/4, -z+1'
'-y, -x+1/2, -z+1/2'
'y+1/4, -x+1, z+5/4'
'-y+1/2, x+5/4, z+3/4'
'x+3/4, z+3/4, -y+1'
'-x+1/2, z+5/4, y+3/4'
'-x, -z+1/2, -y+1/2'
'x+1/4, -z+1, y+5/4'
'z+3/4, y+3/4, -x+1'
'z+1/4, -y+1, x+5/4'
'-z+1/2, y+5/4, x+3/4'
'-z, -y+1/2, -x+1/2'
'x+1/2, y, z+1/2'
'-x+5/4, -y+1/4, z+1'
'-x+3/4, y+1/2, -z+5/4'
'x+1, -y+3/4, -z+3/4'
'z+1/2, x, y+1/2'
'z+1, -x+3/4, -y+3/4'
'-z+5/4, -x+1/4, y+1'
'-z+3/4, x+1/2, -y+5/4'
'y+1/2, z, x+1/2'
'-y+3/4, z+1/2, -x+5/4'
'y+1, -z+3/4, -x+3/4'
'-y+5/4, -z+1/4, x+1'
'y+5/4, x+1/4, -z+1'
'-y+1/2, -x, -z+1/2'
'y+3/4, -x+1/2, z+5/4'
'-y+1, x+3/4, z+3/4'
'x+5/4, z+1/4, -y+1'
'-x+1, z+3/4, y+3/4'
'-x+1/2, -z, -y+1/2'
'x+3/4, -z+1/2, y+5/4'
'z+5/4, y+1/4, -x+1'
'z+3/4, -y+1/2, x+5/4'
'-z+1, y+3/4, x+3/4'
'-z+1/2, -y, -x+1/2'
'x+1/2, y+1/2, z'
'-x+5/4, -y+3/4, z+1/2'
'-x+3/4, y+1, -z+3/4'
'x+1, -y+5/4, -z+1/4'
'z+1/2, x+1/2, y'
'z+1, -x+5/4, -y+1/4'
'-z+5/4, -x+3/4, y+1/2'
'-z+3/4, x+1, -y+3/4'
'y+1/2, z+1/2, x'
'-y+3/4, z+1, -x+3/4'
'y+1, -z+5/4, -x+1/4'
'-y+5/4, -z+3/4, x+1/2'
'y+5/4, x+3/4, -z+1/2'
'-y+1/2, -x+1/2, -z'
'y+3/4, -x+1, z+3/4'
'-y+1, x+5/4, z+1/4'
'x+5/4, z+3/4, -y+1/2'
'-x+1, z+5/4, y+1/4'
'-x+1/2, -z+1/2, -y'
'x+3/4, -z+1, y+3/4'
'z+5/4, y+3/4, -x+1/2'
'z+3/4, -y+1, x+3/4'
'-z+1, y+5/4, x+1/4'
'-z+1/2, -y+1/2, -x'
'-x, -y, -z'
'x-3/4, y-1/4, -z-1/2'
'x-1/4, -y-1/2, z-3/4'
'-x-1/2, y-3/4, z-1/4'
'-z, -x, -y'
'-z-1/2, x-3/4, y-1/4'
'z-3/4, x-1/4, -y-1/2'
'z-1/4, -x-1/2, y-3/4'
'-y, -z, -x'
'y-1/4, -z-1/2, x-3/4'
'-y-1/2, z-3/4, x-1/4'
'y-3/4, z-1/4, -x-1/2'
'-y-3/4, -x-1/4, z-1/2'
'y, x, z'
'-y-1/4, x-1/2, -z-3/4'
'y-1/2, -x-3/4, -z-1/4'
'-x-3/4, -z-1/4, y-1/2'
'x-1/2, -z-3/4, -y-1/4'
'x, z, y'
'-x-1/4, z-1/2, -y-3/4'
'-z-3/4, -y-1/4, x-1/2'
'-z-1/4, y-1/2, -x-3/4'
'z-1/2, -y-3/4, -x-1/4'
'z, y, x'
'-x, -y+1/2, -z+1/2'
'x-3/4, y+1/4, -z'
'x-1/4, -y, z-1/4'
'-x-1/2, y-1/4, z+1/4'
'-z, -x+1/2, -y+1/2'
'-z-1/2, x-1/4, y+1/4'
'z-3/4, x+1/4, -y'
'z-1/4, -x, y-1/4'
'-y, -z+1/2, -x+1/2'
'y-1/4, -z, x-1/4'
'-y-1/2, z-1/4, x+1/4'
'y-3/4, z+1/4, -x'
'-y-3/4, -x+1/4, z'
'y, x+1/2, z+1/2'
'-y-1/4, x, -z-1/4'
'y-1/2, -x-1/4, -z+1/4'
'-x-3/4, -z+1/4, y'
'x-1/2, -z-1/4, -y+1/4'
'x, z+1/2, y+1/2'
'-x-1/4, z, -y-1/4'
'-z-3/4, -y+1/4, x'
'-z-1/4, y, -x-1/4'
'z-1/2, -y-1/4, -x+1/4'
'z, y+1/2, x+1/2'
'-x+1/2, -y, -z+1/2'
'x-1/4, y-1/4, -z'
'x+1/4, -y-1/2, z-1/4'
'-x, y-3/4, z+1/4'
'-z+1/2, -x, -y+1/2'
'-z, x-3/4, y+1/4'
'z-1/4, x-1/4, -y'
'z+1/4, -x-1/2, y-1/4'
'-y+1/2, -z, -x+1/2'
'y+1/4, -z-1/2, x-1/4'
'-y, z-3/4, x+1/4'
'y-1/4, z-1/4, -x'
'-y-1/4, -x-1/4, z'
'y+1/2, x, z+1/2'
'-y+1/4, x-1/2, -z-1/4'
'y, -x-3/4, -z+1/4'
'-x-1/4, -z-1/4, y'
'x, -z-3/4, -y+1/4'
'x+1/2, z, y+1/2'
'-x+1/4, z-1/2, -y-1/4'
'-z-1/4, -y-1/4, x'
'-z+1/4, y-1/2, -x-1/4'
'z, -y-3/4, -x+1/4'
'z+1/2, y, x+1/2'
'-x+1/2, -y+1/2, -z'
'x-1/4, y+1/4, -z-1/2'
'x+1/4, -y, z-3/4'
'-x, y-1/4, z-1/4'
'-z+1/2, -x+1/2, -y'
'-z, x-1/4, y-1/4'
'z-1/4, x+1/4, -y-1/2'
'z+1/4, -x, y-3/4'
'-y+1/2, -z+1/2, -x'
'y+1/4, -z, x-3/4'
'-y, z-1/4, x-1/4'
'y-1/4, z+1/4, -x-1/2'
'-y-1/4, -x+1/4, z-1/2'
'y+1/2, x+1/2, z'
'-y+1/4, x, -z-3/4'
'y, -x-1/4, -z-1/4'
'-x-1/4, -z+1/4, y-1/2'
'x, -z-1/4, -y-1/4'
'x+1/2, z+1/2, y'
'-x+1/4, z, -y-3/4'
'-z-1/4, -y+1/4, x-1/2'
'-z+1/4, y, -x-3/4'
'z, -y-1/4, -x-1/4'
'z+1/2, y+1/2, x'

loop_
_atom_site_label
_atom_site_type_symbol
_atom_site_fract_x
_atom_site_fract_y
_atom_site_fract_z
_atom_site_U_iso_or_equiv
_atom_site_adp_type
_atom_site_occupancy
_atom_site_site_symmetry_order
_atom_site_calc_flag
_atom_site_refinement_flags_posn
_atom_site_refinement_flags_adp
_atom_site_refinement_flags_occupancy
_atom_site_disorder_assembly
_atom_site_disorder_group
Eu1 Eu 0.18506(2) 0.30277(2) 0.44723(2) 0.02175(5) Uani 1 2 d S TU P . .
N1 N 0.250000 0.250000 0.500000 0.0231(12) Uani 1 12 d S TU P . .
O1S O 0.3360(3) 0.4140(3) 0.4140(3) 0.063(6) Uani 0.59(3) 6 d S T P . .
O1 O 0.22426(11) 0.27574(11) 0.500000 0.0262(9) Uani 0.5 2 d S TU P . .
C1 C 0.22822(7) 0.37758(7) 0.49303(7) 0.0219(4) Uani 1 1 d . U . . .
C2 C 0.22758(7) 0.40684(8) 0.46610(7) 0.0252(5) Uani 1 1 d . U . . .
H2 H 0.207863 0.407071 0.447199 0.030 Uiso 1 1 calc R U . . .
O2 O 0.20201(6) 0.34904(6) 0.49358(6) 0.0309(4) Uani 1 1 d . U . . .
C3 C 0.25540(6) 0.43636(6) 0.46596(6) 0.0180(3) Uani 1 1 d . U . . .
O3 O 0.25533(12) 0.31779(9) 0.43221(9) 0.0495(10) Uani 1 2 d DS TU P A .
O6 O 0.12218(19) 0.32296(14) 0.42704(14) 0.106(3) Uani 1 2 d DS TU P A .
O4A O 0.1747(5) 0.3521(3) 0.3979(3) 0.055(3) Uani 0.375(11) 2 d DS TU P A 1
N6A N 0.1342(4) 0.3496(3) 0.4004(3) 0.098(6) Uani 0.375(11) 2 d DS TU P A 1
O5A O 0.1088(6) 0.375000 0.375000 0.108(10) Uani 0.375(11) 4 d DS TU P A 1
O4B O 0.2062(4) 0.3497(3) 0.4003(3) 0.056(3) Uani 0.369(8) 2 d DS TU P A 2
N6B N 0.2453(4) 0.3445(3) 0.4055(3) 0.084(6) Uani 0.369(8) 2 d DS TU P A 2
O5B O 0.2729(3) 0.3684(3) 0.3816(3) 0.064(4) Uani 0.369(8) 2 d DS TU P A 2
O4C O 0.1912(9) 0.3510(4) 0.3990(4) 0.048(4) Uani 0.256(13) 2 d DS TU P A 3
N6C N 0.1731(6) 0.375000 0.375000 0.057(9) Uani 0.256(13) 4 d DS TU P A 3
O5C O 0.1290(7) 0.375000 0.375000 0.057(8) Uani 0.256(13) 4 d DS TU P A 3

loop_
_atom_site_aniso_label
_atom_site_aniso_U_11
_atom_site_aniso_U_22
_atom_site_aniso_U_33
_atom_site_aniso_U_23
_atom_site_aniso_U_13
_atom_site_aniso_U_12
Eu1 0.01901(7) 0.02312(5) 0.02312(5) 0.00552(5) 0.00652(3) -0.00652(3)
N1 0.0231(12) 0.0231(12) 0.0231(12) 0.0059(11) 0.0059(11) -0.0059(11)
O1S 0.063(6) 0.063(6) 0.063(6) 0.011(5) -0.011(5) -0.011(5)
O1 0.0241(13) 0.0241(13) 0.030(2) 0.0002(13) 0.0002(13) 0.0012(17)
C1 0.0221(9) 0.0217(8) 0.0219(9) 0.0090(7) -0.0040(7) -0.0131(7)
C2 0.0217(9) 0.0289(10) 0.0251(10) 0.0140(8) -0.0113(7) -0.0158(8)
O2 0.0355(10) 0.0297(9) 0.0276(9) 0.0112(7) -0.0038(7) -0.0232(8)
C3 0.0166(7) 0.0190(7) 0.0182(7) 0.0101(6) -0.0076(6) -0.0090(6)
O3 0.0330(17) 0.0577(15) 0.0577(15) 0.0026(19) 0.0164(11) -0.0164(11)
O6 0.053(3) 0.132(4) 0.132(4) 0.066(5) -0.0131(19) 0.0131(19)
O4A 0.078(7) 0.044(4) 0.044(4) 0.021(5) -0.010(3) 0.010(3)
N6A 0.080(8) 0.107(9) 0.107(9) 0.045(9) -0.028(4) 0.028(4)
O5A 0.043(9) 0.141(16) 0.141(16) 0.082(16) 0.000 0.000
O4B 0.090(7) 0.040(4) 0.040(4) 0.019(5) 0.014(3) -0.014(3)
N6B 0.082(9) 0.085(9) 0.085(9) 0.021(9) 0.028(4) -0.028(4)
O5B 0.040(5) 0.076(6) 0.076(6) 0.014(6) -0.004(3) 0.004(3)
O4C 0.076(9) 0.034(5) 0.034(5) 0.018(6) -0.005(4) 0.005(4)
N6C 0.045(10) 0.063(14) 0.063(14) 0.046(15) 0.000 0.000
O5C 0.046(9) 0.063(12) 0.063(12) 0.052(13) 0.000 0.000

loop_
_atom_type_symbol
_atom_type_description
_atom_type_scat_dispersion_real
_atom_type_scat_dispersion_imag
_atom_type_scat_source
C C 0.0033 0.0016 'International Tables Vol C Tables 4.2.6.8 and 6.1.1.4'
H H 0.0000 0.0000 'International Tables Vol C Tables 4.2.6.8 and 6.1.1.4'
N N 0.0061 0.0033 'International Tables Vol C Tables 4.2.6.8 and 6.1.1.4'
O O 0.0106 0.0060 'International Tables Vol C Tables 4.2.6.8 and 6.1.1.4'
Eu Eu -0.1578 3.6682 'International Tables Vol C Tables 4.2.6.8 and 6.1.1.4'

loop_
_geom_angle_atom_site_label_1
_geom_angle_atom_site_label_2
_geom_angle_atom_site_label_3
_geom_angle
_geom_angle_site_symmetry_1
_geom_angle_site_symmetry_3
_geom_angle_publ_flag
O2 Eu1 O2 150.98(12) . 186_566 ?
O2 Eu1 O2 131.92(6) . 131_655 ?
O2 Eu1 O2 65.19(7) 186_566 131_655 ?
O2 Eu1 O2 65.18(7) . 86_556 ?
O2 Eu1 O2 131.92(6) 186_566 86_556 ?
O2 Eu1 O2 68.36(9) 131_655 86_556 ?
O2 Eu1 O4C 88.77(18) . . ?
O2 Eu1 O4C 88.77(18) 186_566 . ?
O2 Eu1 O4C 134.6(4) 131_655 . ?
O2 Eu1 O4C 134.6(4) 86_556 . ?
O2 Eu1 O6 103.21(6) . . ?
O2 Eu1 O6 103.21(6) 186_566 . ?
O2 Eu1 O6 79.61(15) 131_655 . ?
O2 Eu1 O6 79.61(15) 86_556 . ?
O4C Eu1 O6 70.7(7) . . ?
O2 Eu1 O4B 85.69(10) . . ?
O2 Eu1 O4B 85.69(10) 186_566 . ?
O2 Eu1 O4B 141.31(17) 131_655 . ?
O2 Eu1 O4B 141.31(17) 86_556 . ?
O6 Eu1 O4B 83.2(4) . . ?
O2 Eu1 O4A 92.16(11) . . ?
O2 Eu1 O4A 92.16(11) 186_566 . ?
O2 Eu1 O4A 125.5(3) 131_655 . ?
O2 Eu1 O4A 125.5(3) 86_556 . ?
O6 Eu1 O4A 57.1(4) . . ?
O2 Eu1 O1 67.24(10) . . ?
O2 Eu1 O1 96.26(11) 186_566 . ?
O2 Eu1 O1 83.92(7) 131_655 . ?
O2 Eu1 O1 66.82(10) 86_556 . ?
O4C Eu1 O1 137.9(6) . . ?
O6 Eu1 O1 146.13(17) . . ?
O4B Eu1 O1 126.1(3) . . ?
O4A Eu1 O1 150.0(3) . . ?
O2 Eu1 O1 96.26(11) . 131_655 ?
O2 Eu1 O1 67.24(10) 186_566 131_655 ?
O2 Eu1 O1 66.82(10) 131_655 131_655 ?
O2 Eu1 O1 83.92(7) 86_556 131_655 ?
O4C Eu1 O1 137.9(6) . 131_655 ?
O6 Eu1 O1 146.13(17) . 131_655 ?
O4B Eu1 O1 126.1(3) . 131_655 ?
O4A Eu1 O1 150.0(3) . 131_655 ?
O1 Eu1 O1 29.68(18) . 131_655 ?
O2 Eu1 O3 76.14(6) . . ?
O2 Eu1 O3 76.14(6) 186_566 . ?
O2 Eu1 O3 131.90(9) 131_655 . ?
O2 Eu1 O3 131.90(9) 86_556 . ?
O4C Eu1 O3 68.1(7) . . ?
O6 Eu1 O3 138.8(2) . . ?
O4B Eu1 O3 55.5(4) . . ?
O4A Eu1 O3 81.6(4) . . ?
O1 Eu1 O3 72.65(12) . . ?
O1 Eu1 O3 72.65(12) 131_655 . ?
O2 Eu1 N6A 98.81(8) . . ?
O2 Eu1 N6A 98.81(8) 186_566 . ?
O2 Eu1 N6A 102.8(2) 131_655 . ?
O2 Eu1 N6A 102.8(2) 86_556 . ?
O6 Eu1 N6A 28.1(3) . . ?
O4A Eu1 N6A 29.0(3) . . ?
O1 Eu1 N6A 164.92(11) . . ?
O1 Eu1 N6A 164.92(11) 131_655 . ?
O3 Eu1 N6A 110.7(3) . . ?
O1 N1 O1 180.0(3) 131_655 59_455 ?
O1 N1 O1 120.000(1) 131_655 104_566 ?
O1 N1 O1 60.0 59_455 104_566 ?
O1 N1 O1 60.000(1) 131_655 80_545 ?
O1 N1 O1 120.000(1) 59_455 80_545 ?
O1 N1 O1 180.0(5) 104_566 80_545 ?
O1 N1 O1 120.000(1) 131_655 169_556 ?
O1 N1 O1 60.0 59_455 169_556 ?
O1 N1 O1 120.000(1) 104_566 169_556 ?
O1 N1 O1 60.000(1) 80_545 169_556 ?
O1 N1 O1 60.000(1) 131_655 . ?
O1 N1 O1 120.000(1) 59_455 . ?
O1 N1 O1 60.000(1) 104_566 . ?
O1 N1 O1 120.000(1) 80_545 . ?
O1 N1 O1 180.0(3) 169_556 . ?
O1 O1 O1 119.994(1) 131_655 104_566 ?
O1 O1 N1 59.997(1) 131_655 . ?
O1 O1 N1 59.997(1) 104_566 . ?
O1 O1 Eu1 156.20(3) 131_655 104_566 ?
O1 O1 Eu1 75.16(9) 104_566 104_566 ?
N1 O1 Eu1 131.21(10) . 104_566 ?
O1 O1 Eu1 75.16(9) 131_655 . ?
O1 O1 Eu1 156.20(3) 104_566 . ?
N1 O1 Eu1 131.21(10) . . ?
Eu1 O1 Eu1 97.57(19) 104_566 . ?
O2 C1 C2 122.7(2) . . ?
O2 C1 C1 117.92(13) . 142_656 ?
C2 C1 C1 119.35(13) . 142_656 ?
O2 C1 Eu1 42.35(11) . 104_566 ?
C2 C1 Eu1 159.34(18) . 104_566 ?
C1 C1 Eu1 77.23(4) 142_656 104_566 ?
C1 C2 C3 121.8(2) . . ?
C1 O2 Eu1 131.55(18) . . ?
C1 O2 Eu1 115.24(15) . 104_566 ?
Eu1 O2 Eu1 103.54(7) . 104_566 ?
C3 C3 C2 118.85(12) 142_656 . ?
C3 C3 C3 119.997(1) 142_656 115 ?
C2 C3 C3 121.14(12) . 115 ?
N6B O3 Eu1 92.0(7) . . ?
N6A O6 Eu1 96.7(7) . . ?
N6A O4A Eu1 93.5(9) . . ?
O6 N6A O4A 112.7(12) . . ?
O6 N6A O5A 127.0(11) . . ?
O4A N6A O5A 120.4(11) . . ?
O6 N6A Eu1 55.2(6) . . ?
O4A N6A Eu1 57.5(7) . . ?
O5A N6A Eu1 177.8(9) . . ?
N6A O5A N6A 109.4(14) . 52_455 ?
N6B O4B Eu1 96.9(9) . . ?
O3 N6B O4B 115.5(12) . . ?
O3 N6B O5B 126.0(11) . . ?
O4B N6B O5B 118.4(10) . . ?
O3 N6B Eu1 60.4(6) . . ?
O4B N6B Eu1 55.1(7) . . ?
O5B N6B Eu1 173.5(9) . . ?
O5B O5B N6B 140.8(6) 52_455 . ?
N6C O4C Eu1 147(2) . . ?
O4C N6C O4C 124(3) 52_455 . ?
O4C N6C O5C 118.0(15) 52_455 . ?
O4C N6C O5C 118.0(15) . . ?

loop_
_geom_bond_atom_site_label_1
_geom_bond_atom_site_label_2
_geom_bond_distance
_geom_bond_site_symmetry_2
_geom_bond_publ_flag
Eu1 O2 2.353(2) . ?
Eu1 O2 2.353(2) 186_566 ?
Eu1 O2 2.3818(19) 131_655 ?
Eu1 O2 2.3818(19) 86_556 ?
Eu1 O4C 2.38(2) . ?
Eu1 O6 2.402(6) . ?
Eu1 O4B 2.423(13) . ?
Eu1 O4A 2.454(12) . ?
Eu1 O1 2.472(4) . ?
Eu1 O1 2.472(4) 131_655 ?
Eu1 O3 2.553(4) . ?
Eu1 N6A 2.905(15) . ?
N1 O1 1.266(6) 131_655 ?
N1 O1 1.266(6) 59_455 ?
N1 O1 1.266(6) 104_566 ?
N1 O1 1.266(6) 80_545 ?
N1 O1 1.266(6) 169_556 ?
N1 O1 1.266(6) . ?
O1 O1 1.266(6) 131_655 ?
O1 O1 1.266(6) 104_566 ?
C1 O2 1.348(3) . ?
C1 C2 1.383(3) . ?
C1 C1 1.414(5) 142_656 ?
C2 C3 1.411(3) . ?
C3 C3 1.409(4) 142_656 ?
C3 C3 1.456(4) 115 ?
O3 N6B 1.358(13) . ?
O6 N6A 1.378(14) . ?
O4A N6A 1.413(15) . ?
N6A O5A 1.528(17) . ?
O4B N6B 1.386(14) . ?
N6B O5B 1.516(17) . ?
O5B O5B 0.65(2) 52_455 ?
O4C N6C 1.336(16) . ?
N6C O5C 1.54(2) . ?

loop_
_platon_squeeze_void_nr
_platon_squeeze_void_average_x
_platon_squeeze_void_average_y
_platon_squeeze_void_average_z
_platon_squeeze_void_volume
_platon_squeeze_void_count_electrons
_platon_squeeze_void_content
1 -0.004 -0.007 -0.005 22273 8608 ' '
